data_4516594
loop_
_publ_author_name
'Yoo, Dongho'
'Luo, Xuyi'
'Hasegawa, Tsukasa'
'Ashizawa, Minoru'
'Kawamoto, Tadashi'
'Masunaga, Hiroyasu'
'Ohta, Noboru'
'Matsumoto, Hidetoshi'
'Mei, Jianguo'
'Mori, Takehiko'

_publ_section_title
;
 n-Type Organic Field-Effect Transistors Based on Bisthienoisatin
 Derivatives
;
_journal_issue 5
_journal_name_full 'ACS Applied Electronic Materials'
_journal_page_first 764
_journal_paper_doi 10.1021/acsaelm.9b00105
_journal_volume 1
_journal_year 2019
_chemical_formula_moiety 'C18 H16 N2 O4 S2'
_chemical_formula_sum 'C18 H16 N2 O4 S2'
_chemical_formula_weight 388.46
_space_group_crystal_system triclinic
_space_group_IT_number 2
_space_group_name_Hall '-P 1'
_space_group_name_H-M_alt 'P -1'
_atom_sites_solution_hydrogens geom
_atom_sites_solution_primary direct
_atom_sites_solution_secondary difmap
_cell_angle_alpha 102.765(3)
_cell_angle_beta 92.376(2)
_cell_angle_gamma 106.291(3)
_cell_formula_units_Z 1
_cell_length_a 4.96243(19)
_cell_length_b 7.6511(3)
_cell_length_c 12.2057(5)
_cell_measurement_reflns_used 3209
_cell_measurement_temperature 212
_cell_measurement_theta_max 68.24
_cell_measurement_theta_min 3.73
_cell_volume 431.17(3)
_computing_cell_refinement 'RAPID AUTO'
_computing_data_collection 'RAPID AUTO (Rigaku, ????)'
_computing_data_reduction 'RAPID AUTO'
_computing_molecular_graphics 'CrystalStructure 4.2.2'
_computing_publication_material 'CrystalStructure 4.2.2 (Rigaku, 2016)'
_computing_structure_refinement 'SHELXL Version 2016/6 (Sheldrick, 2008)'
_computing_structure_solution 'SHELXT Version 2014/5 (Sheldrick, 2014)'
_diffrn_ambient_temperature 212
_diffrn_detector_area_resol_mean 10.000
_diffrn_measured_fraction_theta_full 0.986
_diffrn_measured_fraction_theta_max 0.984
_diffrn_measurement_device_type 'Rigaku R-AXIS RAPID'
_diffrn_measurement_method \w
_diffrn_radiation_type 'Cu K\a'
_diffrn_radiation_wavelength 1.54187
_diffrn_reflns_av_R_equivalents 0.0890
_diffrn_reflns_Laue_measured_fraction_full 0.986
_diffrn_reflns_Laue_measured_fraction_max 0.984
_diffrn_reflns_limit_h_max 5
_diffrn_reflns_limit_h_min -5
_diffrn_reflns_limit_k_max 9
_diffrn_reflns_limit_k_min -8
_diffrn_reflns_limit_l_max 14
_diffrn_reflns_limit_l_min -14
_diffrn_reflns_number 5044
_diffrn_reflns_point_group_measured_fraction_full 0.986
_diffrn_reflns_point_group_measured_fraction_max 0.984
_diffrn_reflns_theta_full 67.687
_diffrn_reflns_theta_max 68.242
_diffrn_reflns_theta_min 3.736
_diffrn_standards_number 0
_exptl_absorpt_coefficient_mu 3.045
_exptl_absorpt_correction_T_max 0.941
_exptl_absorpt_correction_T_min 0.668
_exptl_absorpt_correction_type multi-scan
_exptl_absorpt_process_details 'ABSCOR (Rigaku, 1995)'
_exptl_crystal_colour black
_exptl_crystal_density_diffrn 1.496
_exptl_crystal_density_method 'not measured'
_exptl_crystal_description needle
_exptl_crystal_F_000 202.00
_exptl_crystal_size_max 0.310
_exptl_crystal_size_mid 0.090
_exptl_crystal_size_min 0.020
_refine_diff_density_max 0.52
_refine_diff_density_min -0.31
_refine_ls_extinction_method none
_refine_ls_goodness_of_fit_ref 0.964
_refine_ls_hydrogen_treatment constr
_refine_ls_number_parameters 118
_refine_ls_number_reflns 1548
_refine_ls_number_restraints 0
_refine_ls_R_factor_all 0.0736
_refine_ls_R_factor_gt 0.0654
_refine_ls_shift/su_max 0.000
_refine_ls_structure_factor_coef Fsqd
_refine_ls_weighting_details 'w = 1/[\s^2^(Fo^2^)+(0.0813P)^2^] where P=(Fo^2^+2Fc^2^)/3'
_refine_ls_weighting_scheme calc
_refine_ls_wR_factor_gt 0.1510
_refine_ls_wR_factor_ref 0.1566
_reflns_Friedel_coverage 0.000
_reflns_number_gt 1124
_reflns_number_total 1548
_reflns_threshold_expression F^2^>2.0\s(F^2^)
_cod_data_source_file el9b00105_si_002.cif
_cod_data_source_block BTI-Pr
_cod_database_code 4516594

loop_
_space_group_symop_id
_space_group_symop_operation_xyz
1 +X,+Y,+Z
2 -X,-Y,-Z

loop_
_atom_site_label
_atom_site_type_symbol
_atom_site_fract_x
_atom_site_fract_y
_atom_site_fract_z
_atom_site_U_iso_or_equiv
_atom_site_adp_type
_atom_site_occupancy
_atom_site_site_symmetry_order
_atom_site_calc_flag
_atom_site_refinement_flags_posn
_atom_site_refinement_flags_adp
S1 S 0.44761(16) 0.76200(9) 0.47246(6) 0.0462(3) Uani 1 1 d . .
O1 O 0.0355(5) 0.9547(3) 0.3127(2) 0.0625(7) Uani 1 1 d . .
O2 O -0.4113(5) 0.6339(3) 0.17129(19) 0.0595(7) Uani 1 1 d . .
N1 N -0.1835(5) 0.4617(3) 0.2537(2) 0.0425(7) Uani 1 1 d . .
C1 C -0.2266(7) 0.6237(4) 0.2337(3) 0.0467(8) Uani 1 1 d . .
C2 C 0.0107(7) 0.7930(4) 0.3116(3) 0.0464(8) Uani 1 1 d . .
C3 C 0.1647(6) 0.7036(4) 0.3717(3) 0.0430(8) Uani 1 1 d . .
C4 C 0.0478(6) 0.5121(4) 0.3356(2) 0.0390(7) Uani 1 1 d . .
C5 C 0.1796(6) 0.4077(4) 0.3869(2) 0.0383(7) Uani 1 1 d . .
H5 H 0.124485 0.275962 0.371102 0.046 Uiso 1 1 calc R U
C6 C 0.4046(6) 0.5264(4) 0.4650(2) 0.0399(7) Uani 1 1 d . .
C7 C -0.3547(6) 0.2696(4) 0.1983(3) 0.0487(8) Uani 1 1 d . .
H7A H -0.524556 0.274524 0.156728 0.058 Uiso 1 1 calc R U
H7B H -0.415539 0.201341 0.256473 0.058 Uiso 1 1 calc R U
C8 C -0.2003(7) 0.1620(4) 0.1174(3) 0.0500(9) Uani 1 1 d . .
H8A H -0.326390 0.035265 0.084454 0.060 Uiso 1 1 calc R U
H8B H -0.036966 0.150166 0.159790 0.060 Uiso 1 1 calc R U
C9 C -0.0987(8) 0.2552(5) 0.0220(3) 0.0636(10) Uani 1 1 d . .
H9A H -0.001938 0.180311 -0.026798 0.076 Uiso 1 1 calc R U
H9B H -0.259616 0.264780 -0.021604 0.076 Uiso 1 1 calc R U
H9C H 0.029981 0.379749 0.053777 0.076 Uiso 1 1 calc R U

loop_
_atom_site_aniso_label
_atom_site_aniso_U_11
_atom_site_aniso_U_22
_atom_site_aniso_U_33
_atom_site_aniso_U_23
_atom_site_aniso_U_13
_atom_site_aniso_U_12
S1 0.0488(6) 0.0353(5) 0.0521(6) 0.0094(4) -0.0098(4) 0.0119(4)
O1 0.0750(18) 0.0433(14) 0.0701(16) 0.0168(12) -0.0158(13) 0.0200(12)
O2 0.0575(15) 0.0610(15) 0.0610(15) 0.0149(12) -0.0136(12) 0.0221(12)
N1 0.0415(15) 0.0388(14) 0.0446(15) 0.0057(11) -0.0067(12) 0.0130(11)
C1 0.048(2) 0.0509(19) 0.0461(19) 0.0152(15) 0.0011(15) 0.0204(15)
C2 0.050(2) 0.0428(18) 0.0483(19) 0.0139(15) -0.0022(15) 0.0151(15)
C3 0.0416(17) 0.0363(17) 0.0494(18) 0.0097(14) -0.0049(14) 0.0109(13)
C4 0.0390(17) 0.0364(16) 0.0421(17) 0.0083(13) 0.0044(13) 0.0132(13)
C5 0.0396(17) 0.0332(15) 0.0427(18) 0.0081(13) 0.0017(13) 0.0130(13)
C6 0.0421(18) 0.0352(16) 0.0428(18) 0.0094(13) 0.0009(14) 0.0130(13)
C7 0.0428(19) 0.0442(19) 0.0522(19) 0.0073(15) -0.0050(15) 0.0069(15)
C8 0.053(2) 0.0418(18) 0.051(2) 0.0053(15) -0.0084(16) 0.0140(15)
C9 0.074(3) 0.061(2) 0.059(2) 0.0119(18) 0.0088(18) 0.0261(19)

loop_
_atom_type_symbol
_atom_type_description
_atom_type_scat_dispersion_real
_atom_type_scat_dispersion_imag
_atom_type_scat_source
C C 0.0181 0.0091
;
International Tables for Crystallography
(Vol. C, Tables 4.2.6.8 and 6.1.1.4)
;
H H 0.0000 0.0000
;
International Tables for Crystallography
(Vol. C, Table 6.1.1.4)
;
O O 0.0492 0.0322
;
International Tables for Crystallography
(Vol. C, Tables 4.2.6.8 and 6.1.1.4)
;
N N 0.0311 0.0180
;
International Tables for Crystallography
(Vol. C, Tables 4.2.6.8 and 6.1.1.4)
;
S S 0.3331 0.5567
;
International Tables for Crystallography
(Vol. C, Tables 4.2.6.8 and 6.1.1.4)
;

loop_
_geom_angle_atom_site_label_1
_geom_angle_atom_site_label_2
_geom_angle_atom_site_label_3
_geom_angle
_geom_angle_site_symmetry_1
_geom_angle_site_symmetry_3
C3 S1 C6 90.66(13) . .
C1 N1 C4 108.7(2) . .
C1 N1 C7 125.4(3) . .
C4 N1 C7 125.9(2) . .
O2 C1 N1 127.0(3) . .
O2 C1 C2 126.5(3) . .
N1 C1 C2 106.5(2) . .
O1 C2 C3 133.3(3) . .
O1 C2 C1 123.1(3) . .
C3 C2 C1 103.5(2) . .
C4 C3 C2 108.9(3) . .
C4 C3 S1 111.5(2) . .
C2 C3 S1 139.6(2) . .
C3 C4 C5 114.8(3) . .
C3 C4 N1 112.3(3) . .
C5 C4 N1 132.8(3) . .
C4 C5 C6 110.3(3) . .
C4 C5 H5 124.8 . .
C6 C5 H5 124.8 . .
C5 C6 C6 127.6(3) . 2_666
C5 C6 S1 112.7(2) . .
C6 C6 S1 119.7(3) 2_666 .
N1 C7 C8 113.6(3) . .
N1 C7 H7A 108.9 . .
C8 C7 H7A 108.9 . .
N1 C7 H7B 108.9 . .
C8 C7 H7B 108.9 . .
H7A C7 H7B 107.7 . .
C7 C8 C9 113.3(3) . .
C7 C8 H8A 108.9 . .
C9 C8 H8A 108.9 . .
C7 C8 H8B 108.9 . .
C9 C8 H8B 108.9 . .
H8A C8 H8B 107.7 . .
C8 C9 H9A 109.5 . .
C8 C9 H9B 109.5 . .
H9A C9 H9B 109.5 . .
C8 C9 H9C 109.5 . .
H9A C9 H9C 109.5 . .
H9B C9 H9C 109.5 . .

loop_
_geom_bond_atom_site_label_1
_geom_bond_atom_site_label_2
_geom_bond_distance
_geom_bond_site_symmetry_2
S1 C3 1.716(3) .
S1 C6 1.736(3) .
O1 C2 1.206(3) .
O2 C1 1.198(3) .
N1 C1 1.386(4) .
N1 C4 1.397(3) .
N1 C7 1.467(3) .
C1 C2 1.573(4) .
C2 C3 1.435(4) .
C3 C4 1.377(4) .
C4 C5 1.392(4) .
C5 C6 1.393(4) .
C5 H5 0.9400 .
C6 C6 1.446(5) 2_666
C7 C8 1.516(4) .
C7 H7A 0.9800 .
C7 H7B 0.9800 .
C8 C9 1.527(4) .
C8 H8A 0.9800 .
C8 H8B 0.9800 .
C9 H9A 0.9700 .
C9 H9B 0.9700 .
C9 H9C 0.9700 .

loop_
_geom_torsion_atom_site_label_1
_geom_torsion_atom_site_label_2
_geom_torsion_atom_site_label_3
_geom_torsion_atom_site_label_4
_geom_torsion
_geom_torsion_site_symmetry_4
C4 N1 C1 O2 -177.6(3) .
C7 N1 C1 O2 2.0(5) .
C4 N1 C1 C2 1.0(3) .
C7 N1 C1 C2 -179.4(3) .
O2 C1 C2 O1 -2.9(6) .
N1 C1 C2 O1 178.6(3) .
O2 C1 C2 C3 177.2(3) .
N1 C1 C2 C3 -1.4(3) .
O1 C2 C3 C4 -178.7(4) .
C1 C2 C3 C4 1.2(4) .
O1 C2 C3 S1 0.5(7) .
C1 C2 C3 S1 -179.5(3) .
C6 S1 C3 C4 -0.1(2) .
C6 S1 C3 C2 -179.4(4) .
C2 C3 C4 C5 179.5(3) .
S1 C3 C4 C5 0.1(4) .
C2 C3 C4 N1 -0.7(4) .
S1 C3 C4 N1 179.83(19) .
C1 N1 C4 C3 -0.3(3) .
C7 N1 C4 C3 -179.8(3) .
C1 N1 C4 C5 179.5(3) .
C7 N1 C4 C5 -0.1(5) .
C3 C4 C5 C6 0.1(4) .
N1 C4 C5 C6 -179.6(3) .
C4 C5 C6 C6 -179.5(4) 2_666
C4 C5 C6 S1 -0.2(3) .
C3 S1 C6 C5 0.2(2) .
C3 S1 C6 C6 179.6(4) 2_666
C1 N1 C7 C8 110.4(3) .
C4 N1 C7 C8 -70.1(4) .
N1 C7 C8 C9 -59.3(3) .
